data_4079436
loop_
_publ_author_name
'Alvarez, M. Angeles'
'Garc\'ia, M. Esther'
'Garc\'ia-Viv\'o, Daniel'
'Men\'endez, Sonia'
'Ruiz, Miguel A.'

_publ_section_title
;
 Reversible P--C Coupling Reactions at the Unsaturated Dimolybdenum
 Carbyne Complex [Mo2(\h5-C5H5)2(CPh)(\m-PCy2)(\m-SPh)(CO)]+
;
_journal_issue 20
_journal_name_full Organometallics
_journal_page_first 7181
_journal_paper_doi 10.1021/om300743q
_journal_volume 31
_journal_year 2012
_chemical_compound_source 'synthesis as described'
_chemical_formula_moiety 'C32 H12 B F24, C38 H42 Mo2 O3 P S'
_chemical_formula_sum 'C70 H54 B F24 Mo2 O3 P S'
_chemical_formula_weight 1664.85
_chemical_name_systematic
;
 ?
;
_space_group_IT_number 14
_symmetry_cell_setting monoclinic
_symmetry_Int_Tables_number 14
_symmetry_space_group_name_Hall '-P 2ybc'
_symmetry_space_group_name_H-M 'P 1 21/c 1'
_atom_sites_solution_hydrogens geom
_atom_sites_solution_primary direct
_atom_sites_solution_secondary difmap
_audit_conform_dict_location ftp://ftp.iucr.org/pub/cif_core.dic
_audit_conform_dict_name cif_core.dic
_audit_conform_dict_version 2.4
_audit_creation_method 'WinGX routine CIF_UPDATE'
_cell_angle_alpha 90
_cell_angle_beta 131.147(3)
_cell_angle_gamma 90
_cell_formula_units_Z 4
_cell_length_a 17.9615(11)
_cell_length_b 18.9579(11)
_cell_length_c 26.2634(11)
_cell_measurement_reflns_used 1990
_cell_measurement_temperature 100.0(1)
_cell_measurement_theta_max 17.91
_cell_measurement_theta_min 2.325
_cell_measurement_wavelength 0.71073
_cell_volume 6734.3(7)
_computing_cell_refinement 'BRUKER APEX'
_computing_data_collection 'BRUKER APEX'
_computing_molecular_graphics 'Ortep-3 for Windows (Farrugia, 1997)'
_computing_publication_material 'WinGX publication routines (Farrugia, 1999)'
_computing_structure_refinement 'SHELXL-97 (Sheldrick, 2008)'
_computing_structure_solution 'SHELXL-97 (Sheldrick, 2008)'
_diffrn_ambient_temperature 100.0(1)
_diffrn_measured_fraction_theta_full 0.999
_diffrn_measured_fraction_theta_max 0.999
_diffrn_measurement_device 'four-circle diffractometer'
_diffrn_measurement_device_type 'BRUKER APPEX-II CCD'
_diffrn_measurement_method 'omega/phi scans'
_diffrn_radiation_monochromator graphite
_diffrn_radiation_probe x-ray
_diffrn_radiation_source 'fine-focus sealed tube'
_diffrn_radiation_type MoK\a
_diffrn_radiation_wavelength 0.71073
_diffrn_reflns_av_R_equivalents 0.1841
_diffrn_reflns_av_unetI/netI 0.2114
_diffrn_reflns_limit_h_max 22
_diffrn_reflns_limit_h_min -22
_diffrn_reflns_limit_k_max 0
_diffrn_reflns_limit_k_min -23
_diffrn_reflns_limit_l_max 21
_diffrn_reflns_limit_l_min -32
_diffrn_reflns_number 68920
_diffrn_reflns_theta_full 26.02
_diffrn_reflns_theta_max 26.02
_diffrn_reflns_theta_min 1.49
_exptl_absorpt_coefficient_mu 0.542
_exptl_absorpt_correction_T_max 1.0000
_exptl_absorpt_correction_T_min 0.9092
_exptl_absorpt_correction_type multi-scan
_exptl_absorpt_process_details 'BRUKER Sadabs'
_exptl_crystal_colour black
_exptl_crystal_density_diffrn 1.642
_exptl_crystal_density_method 'not measured'
_exptl_crystal_description plate
_exptl_crystal_F_000 3336
_exptl_crystal_size_max 0.17
_exptl_crystal_size_mid 0.11
_exptl_crystal_size_min 0.07
_refine_diff_density_max 1.719
_refine_diff_density_min -0.966
_refine_diff_density_rms 0.18
_refine_ls_extinction_method none
_refine_ls_goodness_of_fit_ref 1.025
_refine_ls_hydrogen_treatment constr
_refine_ls_matrix_type full
_refine_ls_number_parameters 853
_refine_ls_number_reflns 13258
_refine_ls_number_restraints 38
_refine_ls_restrained_S_all 1.025
_refine_ls_R_factor_all 0.209
_refine_ls_R_factor_gt 0.093
_refine_ls_shift/su_max 0.004
_refine_ls_shift/su_mean 0
_refine_ls_structure_factor_coef Fsqd
_refine_ls_weighting_details 'calc w=1/[\s^2^(Fo^2^)+(0.0286P)^2^+60.7851P] where P=(Fo^2^+2Fc^2^)/3'
_refine_ls_weighting_scheme calc
_refine_ls_wR_factor_gt 0.1437
_refine_ls_wR_factor_ref 0.1929
_reflns_number_gt 6429
_reflns_number_total 13258
_reflns_threshold_expression >2\s(I)
_cod_data_source_file om300743q_si_002.cif
_cod_data_source_block compound5p
_cod_depositor_comments
;
The following automatic conversions were performed:
'_diffrn_radiation_monochromador' tag replaced with
'_diffrn_radiation_monochromator'.

Automatic conversion script
Id: cif_correct_tags 1440 2010-10-19 06:21:57Z saulius 
;
_cod_original_cell_volume 6734.3(6)
_cod_database_code 4079436

loop_
_symmetry_equiv_pos_as_xyz
'x, y, z'
'-x, y+1/2, -z+1/2'
'-x, -y, -z'
'x, -y-1/2, z-1/2'

loop_
_atom_site_label
_atom_site_type_symbol
_atom_site_fract_x
_atom_site_fract_y
_atom_site_fract_z
_atom_site_U_iso_or_equiv
_atom_site_adp_type
_atom_site_occupancy
_atom_site_symmetry_multiplicity
_atom_site_calc_flag
_atom_site_refinement_flags
_atom_site_disorder_assembly
_atom_site_disorder_group
Mo1 Mo 0.11314(6) -0.74554(5) -0.41924(4) 0.0201(2) Uani 1 1 d . . .
Mo2 Mo 0.06437(6) -0.70890(4) -0.33584(4) 0.0155(2) Uani 1 1 d . . .
P1 P 0.21740(17) -0.76675(13) -0.24913(11) 0.0166(6) Uani 1 1 d . . .
S1 S 0.07016(17) -0.62762(12) -0.40659(11) 0.0194(6) Uani 1 1 d . . .
O1 O -0.1174(5) -0.7541(4) -0.5376(3) 0.0356(18) Uani 1 1 d . . .
O2 O 0.0622(5) -0.8950(4) -0.4006(3) 0.0360(19) Uani 1 1 d . . .
O3 O 0.1372(5) -0.5812(4) -0.2370(3) 0.0330(18) Uani 1 1 d . . .
C1 C -0.0338(7) -0.7498(5) -0.4928(5) 0.025(2) Uani 1 1 d . . .
C2 C 0.0849(7) -0.8384(5) -0.4011(4) 0.024(2) Uani 1 1 d . . .
C3 C 0.1132(6) -0.6280(5) -0.2729(5) 0.020(2) Uani 1 1 d . . .
C4 C 0.2120(6) -0.7167(5) -0.3083(4) 0.017(2) Uani 1 1 d . . .
C5 C 0.2945(7) -0.6654(5) -0.2800(4) 0.023(2) Uani 1 1 d . . .
C6 C 0.2910(7) -0.5933(5) -0.2740(5) 0.025(2) Uani 1 1 d . . .
H6 H 0.2323 -0.5733 -0.2891 0.03 Uiso 1 1 calc R . .
C7 C 0.3718(8) -0.5494(5) -0.2464(5) 0.042(3) Uani 1 1 d . . .
H7 H 0.3676 -0.5011 -0.2424 0.051 Uiso 1 1 calc R . .
C8 C 0.4593(8) -0.5801(6) -0.2246(5) 0.040(3) Uani 1 1 d . . .
H8 H 0.5137 -0.5516 -0.2069 0.048 Uiso 1 1 calc R . .
C9 C 0.4667(7) -0.6515(6) -0.2289(5) 0.034(3) Uani 1 1 d . . .
H9 H 0.5256 -0.6713 -0.2138 0.04 Uiso 1 1 calc R . .
C10 C 0.3850(7) -0.6938(5) -0.2561(4) 0.025(2) Uani 1 1 d . . .
H10 H 0.3901 -0.7422 -0.2586 0.03 Uiso 1 1 calc R . .
C11 C -0.0443(6) -0.5882(4) -0.4773(4) 0.014(2) Uiso 1 1 d . . .
C12 C -0.0713(6) -0.5842(5) -0.5397(4) 0.024(2) Uani 1 1 d U . .
H12 H -0.0346 -0.608 -0.5477 0.028 Uiso 1 1 calc R . .
C13 C -0.1529(7) -0.5448(5) -0.5908(5) 0.025(2) Uani 1 1 d U . .
H13 H -0.1713 -0.5424 -0.6332 0.03 Uiso 1 1 calc R . .
C14 C -0.2073(7) -0.5087(5) -0.5784(5) 0.033(3) Uani 1 1 d . . .
H14 H -0.2617 -0.4816 -0.6122 0.039 Uiso 1 1 calc R . .
C15 C -0.1803(7) -0.5134(5) -0.5165(5) 0.029(3) Uani 1 1 d . . .
H15 H -0.2168 -0.4893 -0.5086 0.034 Uiso 1 1 calc R . .
C16 C -0.0989(7) -0.5534(5) -0.4646(5) 0.023(2) Uani 1 1 d . . .
H16 H -0.0816 -0.5568 -0.4226 0.028 Uiso 1 1 calc R . .
C17 C 0.2474(10) -0.7840(7) -0.4057(6) 0.051(3) Uani 1 1 d U . .
H17 H 0.2989 -0.8081 -0.3668 0.061 Uiso 1 1 calc R . .
C18 C 0.2414(8) -0.7111(8) -0.4149(5) 0.051(4) Uani 1 1 d . . .
H18 H 0.2877 -0.6782 -0.3829 0.062 Uiso 1 1 calc R . .
C19 C 0.1533(8) -0.6956(7) -0.4810(5) 0.041(3) Uani 1 1 d . . .
H19 H 0.1319 -0.651 -0.5004 0.049 Uiso 1 1 calc R . .
C20 C 0.1035(9) -0.7594(6) -0.5124(5) 0.043(3) Uani 1 1 d . . .
H20 H 0.043 -0.7643 -0.556 0.051 Uiso 1 1 calc R . .
C21 C 0.1615(9) -0.8151(7) -0.4658(6) 0.051(3) Uani 1 1 d U . .
H21 H 0.1462 -0.8629 -0.4733 0.061 Uiso 1 1 calc R . .
C22 C -0.0760(6) -0.7831(5) -0.3976(5) 0.0236(19) Uani 1 1 d U . .
H22 H -0.0909 -0.8147 -0.4303 0.028 Uiso 1 1 calc R . .
C23 C -0.1098(6) -0.7139(5) -0.4099(5) 0.0261(19) Uani 1 1 d U . .
H23 H -0.1503 -0.6913 -0.4516 0.031 Uiso 1 1 calc R . .
C24 C -0.0716(6) -0.6847(5) -0.3479(5) 0.0229(19) Uani 1 1 d U . .
H24 H -0.0825 -0.639 -0.3412 0.027 Uiso 1 1 calc R . .
C25 C -0.0134(7) -0.7368(5) -0.2970(5) 0.030(3) Uani 1 1 d . . .
H25 H 0.0204 -0.7315 -0.2512 0.035 Uiso 1 1 calc R . .
C26 C -0.0161(6) -0.7978(5) -0.3284(4) 0.024(2) Uani 1 1 d U . .
H26 H 0.0159 -0.8402 -0.3072 0.029 Uiso 1 1 calc R . .
C27 C 0.2389(6) -0.8624(5) -0.2406(4) 0.019(2) Uiso 1 1 d . . .
H27 H 0.1809 -0.8833 -0.2832 0.022 Uiso 1 1 calc R . .
C28 C 0.2429(7) -0.8932(5) -0.1859(5) 0.028(3) Uani 1 1 d . . .
H28A H 0.1838 -0.8799 -0.1939 0.033 Uiso 1 1 calc R . .
H28B H 0.2996 -0.8742 -0.1424 0.033 Uiso 1 1 calc R . .
C29 C 0.2506(7) -0.9730(5) -0.1844(5) 0.034(3) Uani 1 1 d . . .
H29A H 0.2562 -0.9912 -0.1475 0.041 Uiso 1 1 calc R . .
H29B H 0.1908 -0.9921 -0.2263 0.041 Uiso 1 1 calc R . .
C30 C 0.3381(7) -0.9970(5) -0.1756(5) 0.035(3) Uani 1 1 d . . .
H30A H 0.3377 -1.0481 -0.178 0.043 Uiso 1 1 calc R . .
H30B H 0.3984 -0.9829 -0.1312 0.043 Uiso 1 1 calc R . .
C31 C 0.3369(7) -0.9658(5) -0.2296(5) 0.031(3) Uani 1 1 d . . .
H31A H 0.3971 -0.979 -0.2202 0.037 Uiso 1 1 calc R . .
H31B H 0.2814 -0.985 -0.2734 0.037 Uiso 1 1 calc R . .
C32 C 0.3287(7) -0.8857(5) -0.2316(5) 0.029(3) Uani 1 1 d . . .
H32A H 0.3227 -0.8675 -0.2687 0.035 Uiso 1 1 calc R . .
H32B H 0.3884 -0.8661 -0.1899 0.035 Uiso 1 1 calc R . .
C33 C 0.3013(6) -0.7220(5) -0.1659(4) 0.019(2) Uani 1 1 d . . .
H33 H 0.3004 -0.6723 -0.1766 0.023 Uiso 1 1 calc R . .
C34 C 0.2647(7) -0.7220(5) -0.1278(4) 0.030(3) Uani 1 1 d . . .
H34A H 0.2735 -0.7683 -0.1089 0.037 Uiso 1 1 calc R . .
H34B H 0.1949 -0.7103 -0.1583 0.037 Uiso 1 1 calc R . .
C35 C 0.3239(7) -0.6672(5) -0.0711(5) 0.034(3) Uani 1 1 d . . .
H35A H 0.312 -0.6206 -0.0906 0.041 Uiso 1 1 calc R . .
H35B H 0.302 -0.667 -0.0458 0.041 Uiso 1 1 calc R . .
C36 C 0.4343(6) -0.6836(6) -0.0236(4) 0.031(3) Uani 1 1 d . . .
H36A H 0.4704 -0.6464 0.01 0.037 Uiso 1 1 calc R . .
H36B H 0.4468 -0.7274 0 0.037 Uiso 1 1 calc R . .
C37 C 0.4717(7) -0.6899(5) -0.0603(5) 0.031(3) Uani 1 1 d . . .
H37A H 0.5404 -0.7044 -0.0288 0.037 Uiso 1 1 calc R . .
H37B H 0.4681 -0.6442 -0.0784 0.037 Uiso 1 1 calc R . .
C38 C 0.4115(6) -0.7431(5) -0.1175(4) 0.021(2) Uani 1 1 d . . .
H38A H 0.4197 -0.7897 -0.0993 0.025 Uiso 1 1 calc R . .
H38B H 0.4347 -0.7444 -0.1421 0.025 Uiso 1 1 calc R . .
B1 B -0.2895(7) -0.7539(5) -0.7818(4) 0.008(2) Uiso 1 1 d . . .
C41 C -0.3651(6) -0.8015(4) -0.8524(4) 0.0101(19) Uiso 1 1 d . . .
C42 C -0.3349(6) -0.8239(4) -0.8868(4) 0.012(2) Uani 1 1 d . . .
H42 H -0.2732 -0.8101 -0.8711 0.015 Uiso 1 1 calc R . .
C43 C -0.3941(6) -0.8660(4) -0.9437(4) 0.012(2) Uiso 1 1 d . . .
C44 C -0.4857(6) -0.8871(5) -0.9694(4) 0.018(2) Uani 1 1 d . . .
H44 H -0.5256 -0.9151 -1.0079 0.022 Uiso 1 1 calc R . .
C45 C -0.5169(6) -0.8649(5) -0.9359(4) 0.018(2) Uani 1 1 d . . .
C46 C -0.4569(6) -0.8236(4) -0.8780(4) 0.0091(19) Uiso 1 1 d . . .
H46 H -0.4794 -0.8106 -0.8559 0.011 Uiso 1 1 calc R . .
C47 C -0.3569(7) -0.8859(5) -0.9789(4) 0.022(2) Uani 1 1 d . . .
F1 F -0.2690(4) -0.9192(3) -0.9379(3) 0.0290(14) Uani 1 1 d . . .
F2 F -0.3425(4) -0.8295(3) -1.0024(3) 0.0325(14) Uani 1 1 d . . .
F3 F -0.4187(4) -0.9289(3) -1.0317(3) 0.0418(17) Uani 1 1 d . . .
C48 C -0.6182(7) -0.8832(5) -0.9623(5) 0.027(2) Uani 1 1 d . . .
F4 F -0.6693(4) -0.9248(3) -1.0173(3) 0.0396(16) Uani 1 1 d . . .
F5 F -0.6187(4) -0.9147(3) -0.9180(3) 0.0471(18) Uani 1 1 d . . .
F6 F -0.6757(4) -0.8257(3) -0.9836(3) 0.0460(17) Uani 1 1 d . . .
C51 C -0.3559(6) -0.7067(4) -0.7718(4) 0.0108(19) Uiso 1 1 d . . .
C52 C -0.3357(6) -0.6968(4) -0.7105(4) 0.013(2) Uiso 1 1 d . . .
H52 H -0.2807 -0.7189 -0.6718 0.016 Uiso 1 1 calc R . .
C53 C -0.3954(6) -0.6547(5) -0.7056(4) 0.016(2) Uiso 1 1 d . . .
C54 C -0.4775(6) -0.6211(4) -0.7625(4) 0.016(2) Uani 1 1 d . . .
H54 H -0.519 -0.5948 -0.7604 0.02 Uiso 1 1 calc R . .
C55 C -0.4964(6) -0.6274(5) -0.8224(5) 0.021(2) Uani 1 1 d . . .
C56 C -0.4380(6) -0.6692(5) -0.8268(4) 0.018(2) Uani 1 1 d . . .
H56 H -0.4538 -0.6727 -0.8683 0.021 Uiso 1 1 calc R . .
C57 C -0.3769(7) -0.6527(5) -0.6416(4) 0.021(2) Uani 1 1 d . . .
F7 F -0.2833(4) -0.6655(3) -0.5867(2) 0.0257(13) Uani 1 1 d . . .
F8 F -0.4318(4) -0.7019(3) -0.6418(3) 0.0366(15) Uani 1 1 d . . .
F9 F -0.4030(4) -0.5909(3) -0.6333(3) 0.0343(15) Uani 1 1 d . . .
C58 C -0.5826(7) -0.5890(5) -0.8857(5) 0.024(2) Uani 1 1 d . . .
F10 F -0.6403(4) -0.5578(3) -0.8770(3) 0.0439(17) Uani 1 1 d . . .
F11 F -0.6414(4) -0.6328(3) -0.9380(3) 0.0382(16) Uani 1 1 d . . .
F12 F -0.5532(4) -0.5398(3) -0.9046(3) 0.0503(19) Uani 1 1 d . . .
C61 C -0.2290(6) -0.6953(4) -0.7883(4) 0.012(2) Uani 1 1 d . . .
C62 C -0.2687(6) -0.6626(4) -0.8489(4) 0.015(2) Uiso 1 1 d . . .
H62 H -0.33 -0.6777 -0.8883 0.018 Uiso 1 1 calc R . .
C63 C -0.2212(6) -0.6083(5) -0.8535(4) 0.021(2) Uani 1 1 d . A .
C64 C -0.1288(7) -0.5846(5) -0.7963(4) 0.021(2) Uani 1 1 d . . .
H64 H -0.0962 -0.5485 -0.7987 0.025 Uiso 1 1 calc R . .
C65 C -0.0878(7) -0.6170(5) -0.7361(4) 0.020(2) Uani 1 1 d . . .
C66 C -0.1358(6) -0.6699(4) -0.7310(4) 0.015(2) Uiso 1 1 d . . .
H66 H -0.1058 -0.6892 -0.6888 0.018 Uiso 1 1 calc R . .
C67 C -0.2734(8) -0.5750(6) -0.9219(6) 0.039(3) Uani 1 1 d . . .
F13 F -0.3633(12) -0.5701(8) -0.9622(8) 0.043(5) Uiso 0.5 1 d P A 1
F14 F -0.2507(14) -0.6048(10) -0.9529(9) 0.080(6) Uiso 0.5 1 d P A 1
F15 F -0.2406(8) -0.5063(6) -0.9140(5) 0.022(3) Uiso 0.5 1 d P A 1
F13B F -0.3659(11) -0.5511(8) -0.9501(8) 0.043(5) Uiso 0.5 1 d P A 2
F14B F -0.2885(9) -0.6266(6) -0.9669(6) 0.024(3) Uiso 0.5 1 d P A 2
F15B F -0.2166(11) -0.5316(9) -0.9216(7) 0.064(5) Uiso 0.5 1 d P A 2
C68 C 0.0134(7) -0.5963(6) -0.6723(5) 0.031(3) Uani 1 1 d . . .
F16 F 0.0478(4) -0.5384(3) -0.6789(3) 0.0423(17) Uani 1 1 d . . .
F17 F 0.0799(4) -0.6476(3) -0.6522(3) 0.0532(19) Uani 1 1 d . . .
F18 F 0.0193(5) -0.5867(4) -0.6196(3) 0.056(2) Uani 1 1 d . . .
C71 C -0.2165(6) -0.8119(4) -0.7225(4) 0.013(2) Uani 1 1 d . . .
C72 C -0.1303(6) -0.8356(4) -0.7081(4) 0.016(2) Uani 1 1 d . . .
H72 H -0.1139 -0.816 -0.7321 0.019 Uiso 1 1 calc R . .
C73 C -0.0691(6) -0.8864(5) -0.6606(4) 0.020(2) Uani 1 1 d . B .
C74 C -0.0901(7) -0.9179(5) -0.6238(5) 0.020(2) Uani 1 1 d . . .
H74 H -0.048 -0.9516 -0.591 0.024 Uiso 1 1 calc R . .
C75 C -0.1751(6) -0.8978(4) -0.6372(4) 0.012(2) Uani 1 1 d . . .
C76 C -0.2368(6) -0.8464(4) -0.6857(4) 0.015(2) Uani 1 1 d . . .
H76 H -0.2942 -0.8345 -0.694 0.018 Uiso 1 1 calc R . .
C77 C 0.0213(8) -0.9096(6) -0.6495(5) 0.036(3) Uiso 1 1 d D . .
F19 F 0.0685(8) -0.8522(6) -0.6488(6) 0.044(3) Uiso 0.6 1 d P B 1
F20 F 0.0920(6) -0.9354(5) -0.5880(4) 0.031(2) Uiso 0.6 1 d P B 1
F21 F 0.0027(9) -0.9519(7) -0.6930(6) 0.060(4) Uiso 0.6 1 d P B 1
F19B F 0.0925(15) -0.8612(11) -0.6169(11) 0.082(8) Uiso 0.4 1 d PD B 2
F20B F 0.0402(15) -0.9788(11) -0.6340(10) 0.081(6) Uiso 0.4 1 d P B 2
F21B F -0.0015(10) -0.9169(9) -0.7119(7) 0.035(4) Uiso 0.4 1 d P B 2
C78 C -0.1982(7) -0.9307(5) -0.5972(5) 0.024(2) Uani 1 1 d . . .
F22 F -0.1874(5) -1.0003(3) -0.5926(3) 0.0464(17) Uani 1 1 d . . .
F23 F -0.1375(5) -0.9087(4) -0.5330(3) 0.065(2) Uani 1 1 d . . .
F24 F -0.2886(4) -0.9180(3) -0.6213(3) 0.0508(19) Uani 1 1 d . . .

loop_
_atom_site_aniso_label
_atom_site_aniso_U_11
_atom_site_aniso_U_22
_atom_site_aniso_U_33
_atom_site_aniso_U_23
_atom_site_aniso_U_13
_atom_site_aniso_U_12
Mo1 0.0188(4) 0.0239(5) 0.0145(4) 0.0010(4) 0.0097(4) 0.0043(4)
Mo2 0.0140(4) 0.0169(4) 0.0135(4) 0.0026(4) 0.0082(4) 0.0023(4)
P1 0.0141(13) 0.0192(14) 0.0133(13) 0.0046(10) 0.0075(11) 0.0041(10)
S1 0.0185(13) 0.0189(14) 0.0179(13) 0.0032(10) 0.0107(11) 0.0011(10)
O1 0.027(4) 0.038(5) 0.027(4) -0.003(4) 0.011(4) 0.004(4)
O2 0.040(5) 0.021(4) 0.026(4) -0.003(3) 0.013(4) 0.000(4)
O3 0.033(4) 0.031(5) 0.031(4) -0.010(4) 0.019(4) 0.003(3)
C1 0.028(6) 0.024(6) 0.024(6) -0.005(5) 0.018(5) 0.004(5)
C2 0.020(6) 0.018(6) 0.018(5) -0.003(5) 0.005(5) 0.005(4)
C3 0.017(5) 0.021(6) 0.024(6) 0.011(5) 0.014(5) 0.012(4)
C4 0.017(5) 0.016(5) 0.011(5) 0.003(4) 0.007(4) 0.002(4)
C5 0.019(6) 0.023(6) 0.019(5) 0.004(4) 0.010(5) 0.000(4)
C6 0.023(6) 0.020(6) 0.027(6) -0.002(5) 0.015(5) -0.004(4)
C7 0.035(7) 0.012(6) 0.045(7) -0.002(5) 0.011(6) -0.005(5)
C8 0.024(6) 0.040(8) 0.033(7) 0.013(6) 0.009(5) -0.008(5)
C9 0.017(6) 0.036(7) 0.043(7) 0.004(5) 0.017(5) 0.003(5)
C10 0.025(6) 0.021(6) 0.028(6) 0.008(4) 0.017(5) 0.006(5)
C12 0.017(4) 0.027(5) 0.021(4) 0.006(4) 0.010(4) -0.001(3)
C13 0.020(4) 0.027(5) 0.018(4) 0.008(4) 0.008(4) -0.001(4)
C14 0.021(6) 0.025(6) 0.036(7) 0.013(5) 0.012(5) 0.012(5)
C15 0.028(6) 0.019(6) 0.029(6) 0.007(5) 0.014(5) 0.003(5)
C16 0.023(6) 0.020(6) 0.021(5) 0.005(4) 0.012(5) 0.005(4)
C17 0.073(7) 0.059(7) 0.052(6) 0.006(5) 0.055(6) 0.023(6)
C18 0.024(6) 0.110(12) 0.034(7) -0.004(7) 0.025(6) -0.007(7)
C19 0.033(7) 0.073(10) 0.029(7) 0.015(6) 0.026(6) 0.010(6)
C20 0.056(8) 0.057(9) 0.021(6) -0.003(6) 0.028(6) 0.010(7)
C21 0.079(7) 0.051(7) 0.055(6) 0.001(5) 0.058(6) 0.019(6)
C22 0.015(3) 0.029(4) 0.025(3) 0.001(3) 0.012(3) 0.001(3)
C23 0.012(3) 0.032(4) 0.027(3) 0.004(3) 0.010(3) 0.002(3)
C24 0.011(4) 0.032(4) 0.028(4) 0.003(3) 0.014(3) 0.003(3)
C25 0.021(6) 0.047(7) 0.021(6) -0.002(5) 0.014(5) -0.011(5)
C26 0.016(4) 0.027(4) 0.026(4) 0.004(3) 0.013(3) -0.001(3)
C28 0.020(6) 0.023(6) 0.031(6) 0.002(5) 0.013(5) 0.003(4)
C29 0.038(7) 0.025(6) 0.026(6) 0.008(5) 0.016(5) -0.007(5)
C30 0.035(7) 0.022(6) 0.038(7) 0.009(5) 0.019(6) 0.008(5)
C31 0.029(6) 0.017(6) 0.020(6) 0.000(4) 0.005(5) 0.007(5)
C32 0.043(7) 0.018(6) 0.028(6) -0.001(5) 0.023(5) -0.001(5)
C33 0.015(5) 0.021(6) 0.014(5) 0.007(4) 0.006(4) 0.005(4)
C34 0.026(6) 0.041(7) 0.015(5) -0.006(5) 0.010(5) -0.003(5)
C35 0.047(7) 0.035(7) 0.023(6) -0.002(5) 0.024(6) 0.007(5)
C36 0.020(6) 0.043(7) 0.009(5) -0.005(5) 0.001(5) -0.002(5)
C37 0.017(6) 0.034(7) 0.022(6) 0.000(5) 0.004(5) 0.004(5)
C38 0.019(5) 0.015(5) 0.023(5) 0.000(4) 0.011(4) 0.004(4)
C42 0.007(5) 0.016(5) 0.011(5) 0.000(4) 0.005(4) -0.003(4)
C44 0.015(5) 0.016(5) 0.018(5) -0.002(4) 0.008(4) 0.000(4)
C45 0.017(5) 0.018(5) 0.022(5) -0.001(4) 0.014(5) -0.002(4)
C47 0.024(6) 0.026(6) 0.011(5) -0.006(4) 0.009(5) -0.004(5)
F1 0.030(3) 0.036(4) 0.034(3) -0.004(3) 0.026(3) 0.003(3)
F2 0.039(4) 0.044(4) 0.031(3) 0.005(3) 0.030(3) 0.002(3)
F3 0.035(4) 0.067(5) 0.033(4) -0.036(3) 0.027(3) -0.028(3)
C48 0.033(6) 0.024(6) 0.024(6) -0.011(5) 0.019(5) -0.005(5)
F4 0.026(3) 0.058(4) 0.040(4) -0.030(3) 0.024(3) -0.020(3)
F5 0.032(4) 0.076(5) 0.039(4) 0.004(3) 0.025(3) -0.022(3)
F6 0.025(3) 0.048(4) 0.065(4) -0.006(3) 0.030(3) 0.003(3)
C54 0.023(5) 0.010(5) 0.028(6) -0.009(4) 0.021(5) -0.005(4)
C55 0.018(5) 0.016(5) 0.024(6) 0.003(4) 0.012(5) 0.005(4)
C56 0.017(5) 0.019(5) 0.015(5) -0.001(4) 0.010(4) -0.003(4)
C57 0.023(6) 0.031(6) 0.009(5) -0.008(4) 0.011(5) -0.006(5)
F7 0.024(3) 0.040(4) 0.015(3) -0.007(2) 0.014(3) -0.001(3)
F8 0.042(4) 0.051(4) 0.028(3) -0.014(3) 0.028(3) -0.025(3)
F9 0.037(4) 0.043(4) 0.030(3) -0.009(3) 0.025(3) 0.010(3)
C58 0.027(6) 0.022(6) 0.033(6) 0.008(5) 0.024(5) 0.013(5)
F10 0.038(4) 0.046(4) 0.039(4) -0.002(3) 0.021(3) 0.019(3)
F11 0.030(3) 0.050(4) 0.023(3) -0.005(3) 0.012(3) 0.008(3)
F12 0.040(4) 0.040(4) 0.055(4) 0.032(3) 0.024(3) 0.010(3)
C61 0.020(5) 0.012(5) 0.013(5) 0.004(4) 0.015(4) 0.006(4)
C63 0.019(5) 0.023(6) 0.021(5) 0.006(4) 0.014(5) -0.006(4)
C64 0.031(6) 0.013(5) 0.023(6) 0.001(4) 0.019(5) 0.003(4)
C65 0.024(6) 0.019(5) 0.023(6) -0.010(4) 0.019(5) -0.003(4)
C67 0.031(7) 0.037(7) 0.056(8) 0.005(6) 0.032(7) -0.015(5)
C68 0.028(6) 0.029(7) 0.031(7) -0.018(5) 0.017(6) -0.019(5)
F16 0.034(4) 0.051(4) 0.029(3) -0.009(3) 0.015(3) -0.030(3)
F17 0.021(4) 0.053(5) 0.047(4) -0.006(3) 0.006(3) -0.005(3)
F18 0.064(5) 0.075(5) 0.029(4) -0.033(3) 0.031(4) -0.045(4)
C71 0.019(5) 0.007(5) 0.013(5) -0.008(4) 0.010(4) -0.009(4)
C72 0.022(5) 0.016(5) 0.018(5) -0.001(4) 0.016(5) -0.009(4)
C73 0.017(5) 0.021(5) 0.012(5) 0.007(4) 0.005(4) 0.007(4)
C74 0.023(6) 0.011(5) 0.029(6) 0.006(4) 0.018(5) 0.004(4)
C75 0.015(5) 0.012(5) 0.007(5) 0.004(4) 0.007(4) -0.001(4)
C76 0.012(5) 0.015(5) 0.015(5) -0.001(4) 0.008(4) 0.000(4)
C78 0.021(6) 0.024(6) 0.022(6) 0.008(5) 0.012(5) 0.006(4)
F22 0.073(5) 0.020(4) 0.074(5) 0.023(3) 0.060(4) 0.011(3)
F23 0.082(5) 0.090(6) 0.027(4) -0.009(4) 0.037(4) -0.048(4)
F24 0.043(4) 0.061(5) 0.070(5) 0.044(4) 0.046(4) 0.022(3)

loop_
_atom_type_symbol
_atom_type_description
_atom_type_scat_dispersion_real
_atom_type_scat_dispersion_imag
_atom_type_scat_source
C C 0.0033 0.0016 'International Tables Vol C Tables 4.2.6.8 and 6.1.1.4'
H H 0 0 'International Tables Vol C Tables 4.2.6.8 and 6.1.1.4'
B B 0.0013 0.0007 'International Tables Vol C Tables 4.2.6.8 and 6.1.1.4'
F F 0.0171 0.0103 'International Tables Vol C Tables 4.2.6.8 and 6.1.1.4'
Mo Mo -1.6832 0.6857 'International Tables Vol C Tables 4.2.6.8 and 6.1.1.4'
O O 0.0106 0.006 'International Tables Vol C Tables 4.2.6.8 and 6.1.1.4'
P P 0.1023 0.0942 'International Tables Vol C Tables 4.2.6.8 and 6.1.1.4'
S S 0.1246 0.1234 'International Tables Vol C Tables 4.2.6.8 and 6.1.1.4'

loop_
_geom_angle_atom_site_label_1
_geom_angle_atom_site_label_2
_geom_angle_atom_site_label_3
_geom_angle
C2 Mo1 C1 79.2(4)
C2 Mo1 C4 90.8(3)
C1 Mo1 C4 132.3(3)
C2 Mo1 C17 95.2(4)
C1 Mo1 C17 135.7(4)
C4 Mo1 C17 91.3(4)
C2 Mo1 C21 82.3(4)
C1 Mo1 C21 100.4(4)
C4 Mo1 C21 124.5(4)
C17 Mo1 C21 35.7(4)
C2 Mo1 C18 130.0(5)
C1 Mo1 C18 134.0(4)
C4 Mo1 C18 87.5(4)
C17 Mo1 C18 35.0(4)
C21 Mo1 C18 58.8(5)
C2 Mo1 C20 107.3(4)
C1 Mo1 C20 80.9(4)
C4 Mo1 C20 145.5(4)
C17 Mo1 C20 58.7(4)
C21 Mo1 C20 35.4(4)
C18 Mo1 C20 58.3(4)
C2 Mo1 C19 139.9(4)
C1 Mo1 C19 99.0(4)
C4 Mo1 C19 116.8(4)
C17 Mo1 C19 58.2(4)
C21 Mo1 C19 58.4(4)
C18 Mo1 C19 35.0(3)
C20 Mo1 C19 34.6(4)
C2 Mo1 S1 128.6(3)
C1 Mo1 S1 80.5(3)
C4 Mo1 S1 69.9(2)
C17 Mo1 S1 130.9(3)
C21 Mo1 S1 147.9(3)
C18 Mo1 S1 97.3(4)
C20 Mo1 S1 115.3(3)
C19 Mo1 S1 89.6(3)
C2 Mo1 Mo2 77.3(3)
C1 Mo1 Mo2 83.0(3)
C4 Mo1 Mo2 49.3(2)
C17 Mo1 Mo2 139.0(3)
C21 Mo1 Mo2 158.3(3)
C18 Mo1 Mo2 132.2(3)
C20 Mo1 Mo2 162.1(3)
C19 Mo1 Mo2 142.6(3)
S1 Mo1 Mo2 53.69(6)
C3 Mo2 C4 90.1(3)
C3 Mo2 C25 82.7(4)
C4 Mo2 C25 141.7(3)
C3 Mo2 C24 78.9(4)
C4 Mo2 C24 168.9(3)
C25 Mo2 C24 36.3(3)
C3 Mo2 C26 116.9(4)
C4 Mo2 C26 126.6(3)
C25 Mo2 C26 35.6(3)
C24 Mo2 C26 59.3(3)
C3 Mo2 C23 109.7(3)
C4 Mo2 C23 154.9(3)
C25 Mo2 C23 59.1(3)
C24 Mo2 C23 35.0(3)
C26 Mo2 C23 58.4(3)
C3 Mo2 C22 135.9(4)
C4 Mo2 C22 133.0(3)
C25 Mo2 C22 58.3(3)
C24 Mo2 C22 57.7(3)
C26 Mo2 C22 34.9(3)
C23 Mo2 C22 34.2(3)
C3 Mo2 P1 87.7(3)
C4 Mo2 P1 44.7(2)
C25 Mo2 P1 97.3(3)
C24 Mo2 P1 132.6(2)
C26 Mo2 P1 88.6(2)
C23 Mo2 P1 146.8(3)
C22 Mo2 P1 114.8(2)
C3 Mo2 S1 85.9(3)
C4 Mo2 S1 70.0(2)
C25 Mo2 S1 145.8(3)
C24 Mo2 S1 109.8(2)
C26 Mo2 S1 149.1(2)
C23 Mo2 S1 95.4(2)
C22 Mo2 S1 114.2(2)
P1 Mo2 S1 114.36(9)
C3 Mo2 Mo1 128.3(3)
C4 Mo2 Mo1 49.8(2)
C25 Mo2 Mo1 148.9(3)
C24 Mo2 Mo1 139.5(2)
C26 Mo2 Mo1 113.7(2)
C23 Mo2 Mo1 105.1(2)
C22 Mo2 Mo1 93.1(2)
P1 Mo2 Mo1 83.19(6)
S1 Mo2 Mo1 53.38(6)
C4 P1 C27 121.5(4)
C4 P1 C33 108.9(4)
C27 P1 C33 111.4(4)
C4 P1 Mo2 63.4(3)
C27 P1 Mo2 125.9(3)
C33 P1 Mo2 116.6(3)
C11 S1 Mo1 119.2(3)
C11 S1 Mo2 116.9(3)
Mo1 S1 Mo2 72.93(7)
O1 C1 Mo1 175.9(8)
O2 C2 Mo1 169.4(8)
O3 C3 Mo2 176.5(8)
C5 C4 P1 116.6(6)
C5 C4 Mo2 133.5(6)
P1 C4 Mo2 71.9(3)
C5 C4 Mo1 118.5(6)
P1 C4 Mo1 123.0(4)
Mo2 C4 Mo1 80.9(3)
C6 C5 C10 116.9(9)
C6 C5 C4 126.5(9)
C10 C5 C4 116.6(8)
C5 C6 C7 122.7(9)
C5 C6 H6 118.6
C7 C6 H6 118.6
C6 C7 C8 118.0(10)
C6 C7 H7 121
C8 C7 H7 121
C9 C8 C7 121.4(10)
C9 C8 H8 119.3
C7 C8 H8 119.3
C8 C9 C10 119.0(9)
C8 C9 H9 120.5
C10 C9 H9 120.5
C9 C10 C5 121.9(9)
C9 C10 H10 119
C5 C10 H10 119
C12 C11 C16 120.6(8)
C12 C11 S1 121.6(7)
C16 C11 S1 117.3(7)
C11 C12 C13 120.4(9)
C11 C12 H12 119.8
C13 C12 H12 119.8
C12 C13 C14 119.5(9)
C12 C13 H13 120.2
C14 C13 H13 120.2
C15 C14 C13 119.6(9)
C15 C14 H14 120.2
C13 C14 H14 120.2
C14 C15 C16 121.6(10)
C14 C15 H15 119.2
C16 C15 H15 119.2
C11 C16 C15 118.2(9)
C11 C16 H16 120.9
C15 C16 H16 120.9
C18 C17 C21 108.4(11)
C18 C17 Mo1 73.0(7)
C21 C17 Mo1 72.5(7)
C18 C17 H17 125.8
C21 C17 H17 125.8
Mo1 C17 H17 120.4
C17 C18 C19 108.4(12)
C17 C18 Mo1 72.0(7)
C19 C18 Mo1 74.0(6)
C17 C18 H18 125.8
C19 C18 H18 125.8
Mo1 C18 H18 120
C20 C19 C18 108.0(11)
C20 C19 Mo1 72.1(6)
C18 C19 Mo1 71.0(6)
C20 C19 H19 126
C18 C19 H19 126
Mo1 C19 H19 122.5
C19 C20 C21 108.1(10)
C19 C20 Mo1 73.2(6)
C21 C20 Mo1 71.2(6)
C19 C20 H20 125.9
C21 C20 H20 125.9
Mo1 C20 H20 121.4
C17 C21 C20 107.1(11)
C17 C21 Mo1 71.8(6)
C20 C21 Mo1 73.4(6)
C17 C21 H21 126.5
C20 C21 H21 126.5
Mo1 C21 H21 120.2
C23 C22 C26 109.5(9)
C23 C22 Mo2 72.8(5)
C26 C22 Mo2 70.5(5)
C23 C22 H22 125.2
C26 C22 H22 125.2
Mo2 C22 H22 123.1
C22 C23 C24 107.4(9)
C22 C23 Mo2 73.0(5)
C24 C23 Mo2 69.9(5)
C22 C23 H23 126.3
C24 C23 H23 126.3
Mo2 C23 H23 122.5
C23 C24 C25 108.2(9)
C23 C24 Mo2 75.2(5)
C25 C24 Mo2 70.9(5)
C23 C24 H24 125.9
C25 C24 H24 125.9
Mo2 C24 H24 119.8
C26 C25 C24 107.6(8)
C26 C25 Mo2 73.9(6)
C24 C25 Mo2 72.8(5)
C26 C25 H25 126.2
C24 C25 H25 126.2
Mo2 C25 H25 119
C25 C26 C22 107.3(9)
C25 C26 Mo2 70.5(5)
C22 C26 Mo2 74.6(5)
C25 C26 H26 126.4
C22 C26 H26 126.4
Mo2 C26 H26 120.4
C28 C27 C32 110.8(7)
C28 C27 P1 111.9(6)
C32 C27 P1 114.7(6)
C28 C27 H27 106.3
C32 C27 H27 106.3
P1 C27 H27 106.3
C27 C28 C29 110.9(8)
C27 C28 H28A 109.5
C29 C28 H28A 109.5
C27 C28 H28B 109.5
C29 C28 H28B 109.5
H28A C28 H28B 108
C30 C29 C28 112.0(8)
C30 C29 H29A 109.2
C28 C29 H29A 109.2
C30 C29 H29B 109.2
C28 C29 H29B 109.2
H29A C29 H29B 107.9
C29 C30 C31 111.5(8)
C29 C30 H30A 109.3
C31 C30 H30A 109.3
C29 C30 H30B 109.3
C31 C30 H30B 109.3
H30A C30 H30B 108
C32 C31 C30 111.1(8)
C32 C31 H31A 109.4
C30 C31 H31A 109.4
C32 C31 H31B 109.4
C30 C31 H31B 109.4
H31A C31 H31B 108
C31 C32 C27 111.1(8)
C31 C32 H32A 109.4
C27 C32 H32A 109.4
C31 C32 H32B 109.4
C27 C32 H32B 109.4
H32A C32 H32B 108
C34 C33 C38 109.6(7)
C34 C33 P1 114.2(6)
C38 C33 P1 117.4(6)
C34 C33 H33 104.8
C38 C33 H33 104.8
P1 C33 H33 104.8
C33 C34 C35 108.5(8)
C33 C34 H34A 110
C35 C34 H34A 110
C33 C34 H34B 110
C35 C34 H34B 110
H34A C34 H34B 108.4
C36 C35 C34 110.7(8)
C36 C35 H35A 109.5
C34 C35 H35A 109.5
C36 C35 H35B 109.5
C34 C35 H35B 109.5
H35A C35 H35B 108.1
C37 C36 C35 112.4(8)
C37 C36 H36A 109.1
C35 C36 H36A 109.1
C37 C36 H36B 109.1
C35 C36 H36B 109.1
H36A C36 H36B 107.9
C36 C37 C38 111.2(8)
C36 C37 H37A 109.4
C38 C37 H37A 109.4
C36 C37 H37B 109.4
C38 C37 H37B 109.4
H37A C37 H37B 108
C37 C38 C33 109.6(7)
C37 C38 H38A 109.8
C33 C38 H38A 109.8
C37 C38 H38B 109.8
C33 C38 H38B 109.8
H38A C38 H38B 108.2
C71 B1 C61 112.6(7)
C71 B1 C51 115.1(7)
C61 B1 C51 104.4(7)
C71 B1 C41 104.6(7)
C61 B1 C41 111.3(7)
C51 B1 C41 109.0(6)
C46 C41 C42 116.5(7)
C46 C41 B1 123.0(7)
C42 C41 B1 120.4(7)
C43 C42 C41 121.7(8)
C43 C42 H42 119.1
C41 C42 H42 119.1
C44 C43 C42 121.6(8)
C44 C43 C47 120.1(8)
C42 C43 C47 118.2(8)
C43 C44 C45 117.3(8)
C43 C44 H44 121.4
C45 C44 H44 121.4
C44 C45 C46 121.3(8)
C44 C45 C48 120.7(8)
C46 C45 C48 118.0(8)
C41 C46 C45 121.6(8)
C41 C46 H46 119.2
C45 C46 H46 119.2
F3 C47 F2 106.7(7)
F3 C47 F1 106.3(8)
F2 C47 F1 105.2(7)
F3 C47 C43 112.9(8)
F2 C47 C43 112.5(8)
F1 C47 C43 112.7(7)
F5 C48 F4 106.8(8)
F5 C48 F6 106.5(8)
F4 C48 F6 103.5(8)
F5 C48 C45 114.1(8)
F4 C48 C45 113.4(8)
F6 C48 C45 111.7(8)
C56 C51 C52 114.5(8)
C56 C51 B1 119.5(7)
C52 C51 B1 125.9(7)
C53 C52 C51 122.8(8)
C53 C52 H52 118.6
C51 C52 H52 118.6
C54 C53 C52 119.7(8)
C54 C53 C57 119.8(8)
C52 C53 C57 120.2(8)
C55 C54 C53 118.8(8)
C55 C54 H54 120.6
C53 C54 H54 120.6
C54 C55 C56 121.0(8)
C54 C55 C58 121.2(8)
C56 C55 C58 117.8(8)
C55 C56 C51 123.2(8)
C55 C56 H56 118.4
C51 C56 H56 118.4
F9 C57 F7 108.2(7)
F9 C57 F8 105.9(8)
F7 C57 F8 106.1(7)
F9 C57 C53 111.6(8)
F7 C57 C53 113.7(8)
F8 C57 C53 110.9(7)
F12 C58 F11 107.2(8)
F12 C58 F10 107.4(8)
F11 C58 F10 105.9(8)
F12 C58 C55 112.3(8)
F11 C58 C55 112.1(8)
F10 C58 C55 111.7(8)
C62 C61 C66 115.1(8)
C62 C61 B1 123.0(7)
C66 C61 B1 121.6(7)
C61 C62 C63 123.2(8)
C61 C62 H62 118.4
C63 C62 H62 118.4
C64 C63 C62 120.6(8)
C64 C63 C67 121.0(8)
C62 C63 C67 118.3(8)
C65 C64 C63 117.0(9)
C65 C64 H64 121.5
C63 C64 H64 121.5
C64 C65 C66 122.6(8)
C64 C65 C68 120.4(9)
C66 C65 C68 117.0(8)
C65 C66 C61 121.4(8)
C65 C66 H66 119.3
C61 C66 H66 119.3
F13 C67 F14 106.3(15)
F13 C67 F15B 122.8(14)
F14 C67 F15B 72.7(12)
F13 C67 F13B 21.2(10)
F14 C67 F13B 126.2(15)
F15B C67 F13B 117.2(13)
F13 C67 F15 104.4(12)
F14 C67 F15 103.4(13)
F15B C67 F15 32.4(8)
F13B C67 F15 90.9(11)
F13 C67 F14B 84.9(12)
F14 C67 F14B 27.8(10)
F15B C67 F14B 99.2(12)
F13B C67 F14B 106.2(12)
F15 C67 F14B 127.1(11)
F13 C67 C63 119.6(12)
F14 C67 C63 111.7(13)
F15B C67 C63 112.5(11)
F13B C67 C63 111.2(11)
F15 C67 C63 110.0(9)
F14B C67 C63 109.4(9)
F16 C68 F18 107.2(8)
F16 C68 F17 106.2(8)
F18 C68 F17 104.4(9)
F16 C68 C65 113.4(9)
F18 C68 C65 113.9(9)
F17 C68 C65 111.0(8)
C76 C71 C72 114.0(8)
C76 C71 B1 124.3(8)
C72 C71 B1 121.5(8)
C73 C72 C71 123.4(8)
C73 C72 H72 118.3
C71 C72 H72 118.3
C72 C73 C74 121.0(9)
C72 C73 C77 119.6(9)
C74 C73 C77 119.4(8)
C75 C74 C73 117.9(8)
C75 C74 H74 121.1
C73 C74 H74 121.1
C74 C75 C76 120.7(8)
C74 C75 C78 118.5(8)
C76 C75 C78 120.8(8)
C75 C76 C71 123.0(8)
C75 C76 H76 118.5
C71 C76 H76 118.5
F21 C77 F20 110.0(11)
F21 C77 F19B 126.6(15)
F20 C77 F19B 74.2(12)
F21 C77 F20B 60.8(11)
F20 C77 F20B 54.9(10)
F19B C77 F20B 122.2(16)
F21 C77 F19 108.2(12)
F20 C77 F19 100.9(10)
F19B C77 F19 28.4(10)
F20B C77 F19 137.4(13)
F21 C77 F21B 34.4(8)
F20 C77 F21B 133.7(11)
F19B C77 F21B 103.6(15)
F20B C77 F21B 94.4(13)
F19 C77 F21B 78.3(10)
F21 C77 C73 113.8(10)
F20 C77 C73 112.9(9)
F19B C77 C73 112.3(13)
F20B C77 C73 111.5(12)
F19 C77 C73 110.3(10)
F21B C77 C73 110.5(10)
F24 C78 F22 106.5(8)
F24 C78 F23 106.0(8)
F22 C78 F23 104.2(8)
F24 C78 C75 114.1(7)
F22 C78 C75 112.8(8)
F23 C78 C75 112.5(8)

loop_
_geom_bond_atom_site_label_1
_geom_bond_atom_site_label_2
_geom_bond_distance
Mo1 C2 1.976(11)
Mo1 C1 1.998(10)
Mo1 C4 2.265(8)
Mo1 C17 2.312(11)
Mo1 C21 2.321(10)
Mo1 C18 2.325(11)
Mo1 C20 2.350(10)
Mo1 C19 2.363(10)
Mo1 S1 2.458(3)
Mo1 Mo2 2.9278(12)
Mo2 C3 1.986(10)
Mo2 C4 2.248(9)
Mo2 C25 2.268(9)
Mo2 C24 2.293(9)
Mo2 C26 2.312(9)
Mo2 C23 2.361(9)
Mo2 C22 2.364(9)
Mo2 P1 2.389(2)
Mo2 S1 2.468(2)
P1 C4 1.769(9)
P1 C27 1.836(9)
P1 C33 1.853(9)
S1 C11 1.792(8)
O1 C1 1.149(10)
O2 C2 1.151(11)
O3 C3 1.152(10)
C4 C5 1.498(12)
C5 C6 1.382(12)
C5 C10 1.407(12)
C6 C7 1.392(13)
C6 H6 0.93
C7 C8 1.399(14)
C7 H7 0.93
C8 C9 1.371(14)
C8 H8 0.93
C9 C10 1.389(13)
C9 H9 0.93
C10 H10 0.93
C11 C12 1.371(12)
C11 C16 1.391(12)
C12 C13 1.386(12)
C12 H12 0.93
C13 C14 1.397(13)
C13 H13 0.93
C14 C15 1.358(13)
C14 H14 0.93
C15 C16 1.397(12)
C15 H15 0.93
C16 H16 0.93
C17 C18 1.395(16)
C17 C21 1.420(16)
C17 H17 0.93
C18 C19 1.410(14)
C18 H18 0.93
C19 C20 1.403(15)
C19 H19 0.93
C20 C21 1.421(15)
C20 H20 0.93
C21 H21 0.93
C22 C23 1.391(12)
C22 C26 1.403(12)
C22 H22 0.93
C23 C24 1.400(12)
C23 H23 0.93
C24 C25 1.420(13)
C24 H24 0.93
C25 C26 1.402(13)
C25 H25 0.93
C26 H26 0.93
C27 C28 1.508(12)
C27 C32 1.534(13)
C27 H27 0.98
C28 C29 1.517(12)
C28 H28A 0.97
C28 H28B 0.97
C29 C30 1.499(14)
C29 H29A 0.97
C29 H29B 0.97
C30 C31 1.525(13)
C30 H30A 0.97
C30 H30B 0.97
C31 C32 1.524(12)
C31 H31A 0.97
C31 H31B 0.97
C32 H32A 0.97
C32 H32B 0.97
C33 C34 1.514(12)
C33 C38 1.544(11)
C33 H33 0.98
C34 C35 1.531(12)
C34 H34A 0.97
C34 H34B 0.97
C35 C36 1.526(13)
C35 H35A 0.97
C35 H35B 0.97
C36 C37 1.500(13)
C36 H36A 0.97
C36 H36B 0.97
C37 C38 1.520(12)
C37 H37A 0.97
C37 H37B 0.97
C38 H38A 0.97
C38 H38B 0.97
B1 C71 1.634(12)
B1 C61 1.638(12)
B1 C51 1.645(12)
B1 C41 1.668(12)
C41 C46 1.374(11)
C41 C42 1.392(11)
C42 C43 1.383(11)
C42 H42 0.93
C43 C44 1.364(11)
C43 C47 1.502(12)
C44 C45 1.386(12)
C44 H44 0.93
C45 C46 1.389(11)
C45 C48 1.499(13)
C46 H46 0.93
C47 F3 1.340(10)
C47 F2 1.343(10)
C47 F1 1.346(10)
C48 F5 1.315(11)
C48 F4 1.343(10)
C48 F6 1.346(11)
C51 C56 1.401(11)
C51 C52 1.410(11)
C52 C53 1.410(11)
C52 H52 0.93
C53 C54 1.383(12)
C53 C57 1.484(12)
C54 C55 1.378(12)
C54 H54 0.93
C55 C56 1.380(12)
C55 C58 1.518(12)
C56 H56 0.93
C57 F9 1.332(10)
C57 F7 1.333(10)
C57 F8 1.355(10)
C58 F12 1.318(11)
C58 F11 1.335(11)
C58 F10 1.339(10)
C61 C62 1.391(11)
C61 C66 1.408(11)
C62 C63 1.392(11)
C62 H62 0.93
C63 C64 1.389(12)
C63 C67 1.514(13)
C64 C65 1.375(12)
C64 H64 0.93
C65 C66 1.386(12)
C65 C68 1.502(12)
C66 H66 0.93
C67 F13 1.219(17)
C67 F14 1.26(2)
C67 F15B 1.306(17)
C67 F13B 1.377(19)
C67 F15 1.387(14)
C67 F14B 1.417(17)
C68 F16 1.326(11)
C68 F18 1.329(11)
C68 F17 1.350(12)
C71 C76 1.399(11)
C71 C72 1.404(12)
C72 C73 1.374(11)
C72 H72 0.93
C73 C74 1.383(12)
C73 C77 1.514(14)
C74 C75 1.376(12)
C74 H74 0.93
C75 C76 1.392(11)
C75 C78 1.498(12)
C76 H76 0.93
C77 F21 1.249(15)
C77 F20 1.327(13)
C77 F19B 1.330(16)
C77 F20B 1.35(2)
C77 F19 1.372(15)
C77 F21B 1.411(18)
C78 F24 1.319(10)
C78 F22 1.329(10)
C78 F23 1.336(10)
